data_2016924
loop_
_publ_author_name
'Lipstman, Sophia'
'Goldberg, Israel'

_publ_section_title
;
 Hydrogen-bonded assemblies of
 5,10,15,20-tetrakis(4-hydroxyphenyl)porphyrin with dimethylformamide,
 dimethylacetamide and water
;
_journal_coeditor_code GD3260
_journal_issue 1
_journal_name_full 'Acta Crystallographica Section C'
_journal_page_first o3
_journal_page_last o7
_journal_paper_doi 10.1107/S0108270108040018
_journal_volume 65
_journal_year 2009
_chemical_formula_iupac 'C44 H30 N4 O4 , 4C3 H7 N O , H2 O'
_chemical_formula_moiety 'C44 H30 N4 O4 , 4C3 H7 N O , H2 O'
_chemical_formula_sum 'C56 H60 N8 O9'
_chemical_formula_weight 989.12
_chemical_name_systematic
;
5,10,15,20-tetrakis(4-hydroxyphenyl)porphyrin
<i>N</i>,<i>N</i>'-dimethylformamide tetrasolvate monohydrate
;
_space_group_IT_number 2
_symmetry_cell_setting triclinic
_symmetry_space_group_name_Hall '-P 1'
_symmetry_space_group_name_H-M 'P -1'
_atom_sites_solution_hydrogens geom
_atom_sites_solution_primary direct
_atom_sites_solution_secondary difmap
_audit_creation_method SHELXL97
_cell_angle_alpha 102.8305(6)
_cell_angle_beta 90.2339(6)
_cell_angle_gamma 104.3547(11)
_cell_formula_units_Z 2
_cell_length_a 12.8346(2)
_cell_length_b 13.6669(2)
_cell_length_c 15.3200(3)
_cell_measurement_reflns_used 8903
_cell_measurement_temperature 110(2)
_cell_measurement_theta_max 28.18
_cell_measurement_theta_min 1.97
_cell_volume 2533.39(7)
_computing_cell_refinement 'DENZO (Otwinowski & Minor, 1997)'
_computing_data_collection 'COLLECT (Nonius, 1999)'
_computing_data_reduction 'DENZO (Otwinowski & Minor, 1997)'
_computing_molecular_graphics
;
ORTEPIII (Burnett & Johnson, 1996) and Mercury (Macrae <i>et al.</i>,
2006)
;
_computing_publication_material 'SHELXL97 (Sheldrick, 2008)'
_computing_structure_refinement 'SHELXL97 (Sheldrick, 2008)'
_computing_structure_solution 'SIR97 (Altomare <i>et al.</i>,  1994)'
_diffrn_ambient_temperature 110(2)
_diffrn_detector_area_resol_mean 12.8
_diffrn_measured_fraction_theta_full 0.965
_diffrn_measured_fraction_theta_max 0.965
_diffrn_measurement_device_type 'Nonius KappaCCD area-detector'
_diffrn_measurement_method '1 deg. \f and \w scans'
_diffrn_radiation_monochromator graphite
_diffrn_radiation_source 'fine-focus sealed tube'
_diffrn_radiation_type MoK\a
_diffrn_radiation_wavelength 0.71073
_diffrn_reflns_av_R_equivalents 0.0300
_diffrn_reflns_av_sigmaI/netI 0.0447
_diffrn_reflns_limit_h_max 17
_diffrn_reflns_limit_h_min -17
_diffrn_reflns_limit_k_max 17
_diffrn_reflns_limit_k_min -17
_diffrn_reflns_limit_l_max 20
_diffrn_reflns_limit_l_min -20
_diffrn_reflns_number 26977
_diffrn_reflns_theta_full 28.18
_diffrn_reflns_theta_max 28.18
_diffrn_reflns_theta_min 1.97
_diffrn_standards_number 0
_exptl_absorpt_coefficient_mu 0.089
_exptl_absorpt_correction_type none
_exptl_crystal_colour red
_exptl_crystal_density_diffrn 1.297
_exptl_crystal_density_method 'not measured'
_exptl_crystal_description plate
_exptl_crystal_F_000 1048
_exptl_crystal_size_max 0.60
_exptl_crystal_size_mid 0.50
_exptl_crystal_size_min 0.30
_refine_diff_density_max 0.484
_refine_diff_density_min -0.440
_refine_ls_extinction_method none
_refine_ls_goodness_of_fit_ref 1.032
_refine_ls_hydrogen_treatment constr
_refine_ls_matrix_type full
_refine_ls_number_parameters 670
_refine_ls_number_reflns 12018
_refine_ls_number_restraints 0
_refine_ls_restrained_S_all 1.032
_refine_ls_R_factor_all 0.0770
_refine_ls_R_factor_gt 0.0528
_refine_ls_shift/su_max 0.002
_refine_ls_shift/su_mean 0.000
_refine_ls_structure_factor_coef Fsqd
_refine_ls_weighting_details 'calc w = 1/[\s^2^(Fo^2^)+(0.0787P)^2^+1.1683P] where P=(Fo^2^+2Fc^2^)/3'
_refine_ls_weighting_scheme calc
_refine_ls_wR_factor_gt 0.1355
_refine_ls_wR_factor_ref 0.1526
_reflns_number_gt 8881
_reflns_number_total 12018
_reflns_threshold_expression I>2\s(I)
_cod_data_source_file gd3260.cif
_cod_data_source_block II
_cod_database_code 2016924
_cod_database_fobs_code 2016924

loop_
_symmetry_equiv_pos_as_xyz
'x, y, z'
'-x, -y, -z'

loop_
_atom_site_type_symbol
_atom_site_label
_atom_site_fract_x
_atom_site_fract_y
_atom_site_fract_z
_atom_site_U_iso_or_equiv
_atom_site_adp_type
_atom_site_calc_flag
_atom_site_refinement_flags
_atom_site_occupancy
_atom_site_disorder_assembly
_atom_site_disorder_group
C C1 0.56080(12) 0.19555(12) 0.64950(10) 0.0166(3) Uani d . 1 . .
C C2 0.53238(13) 0.26145(13) 0.72686(11) 0.0185(3) Uani d . 1 . .
H H2 0.5524 0.2647 0.7874 0.022 Uiso calc R 1 . .
C C3 0.47164(13) 0.31892(13) 0.69897(11) 0.0195(3) Uani d . 1 . .
H H3 0.4417 0.3687 0.7367 0.023 Uiso calc R 1 . .
C C4 0.46088(12) 0.29134(12) 0.60344(11) 0.0172(3) Uani d . 1 . .
C C5 0.40455(12) 0.33196(12) 0.54693(11) 0.0168(3) Uani d . 1 . .
C C6 0.41308(12) 0.31675(12) 0.45343(11) 0.0169(3) Uani d . 1 . .
C C7 0.35467(13) 0.35920(13) 0.39555(11) 0.0196(3) Uani d . 1 . .
H H7 0.3004 0.3949 0.4124 0.023 Uiso calc R 1 . .
C C8 0.39269(13) 0.33792(13) 0.31332(11) 0.0201(3) Uani d . 1 . .
H H8 0.3721 0.3574 0.2613 0.024 Uiso calc R 1 . .
C C9 0.47136(12) 0.27930(12) 0.32015(11) 0.0168(3) Uani d . 1 . .
C C10 0.52915(12) 0.24391(12) 0.24701(10) 0.0171(3) Uani d . 1 . .
C C11 0.59708(12) 0.17820(12) 0.24766(11) 0.0178(3) Uani d . 1 . .
C C12 0.65545(13) 0.13922(13) 0.17448(11) 0.0195(3) Uani d . 1 . .
H H12 0.6582 0.1565 0.1177 0.023 Uiso calc R 1 . .
C C13 0.70640(13) 0.07296(13) 0.20033(11) 0.0193(3) Uani d . 1 . .
H H13 0.7504 0.0356 0.1644 0.023 Uiso calc R 1 . .
C C14 0.68251(12) 0.06908(12) 0.29068(11) 0.0171(3) Uani d . 1 . .
C C15 0.71637(12) 0.00875(12) 0.34241(10) 0.0166(3) Uani d . 1 . .
C C16 0.69680(12) 0.01359(12) 0.43354(11) 0.0164(3) Uani d . 1 . .
C C17 0.72678(13) -0.05453(12) 0.48456(11) 0.0184(3) Uani d . 1 . .
H H17 0.7589 -0.1100 0.4624 0.022 Uiso calc R 1 . .
C C18 0.70002(13) -0.02331(12) 0.56960(11) 0.0189(3) Uani d . 1 . .
H H18 0.7094 -0.0526 0.6189 0.023 Uiso calc R 1 . .
C C19 0.65399(12) 0.06410(12) 0.57066(10) 0.0164(3) Uani d . 1 . .
C C20 0.61980(12) 0.12166(12) 0.64875(10) 0.0164(3) Uani d . 1 . .
N N21 0.51817(10) 0.21809(10) 0.57605(9) 0.0162(3) Uani d . 1 . .
H H21 0.5263 0.1899 0.5198 0.019 Uiso calc PR 0.50 . .
N N22 0.48155(10) 0.26586(10) 0.40497(9) 0.0165(3) Uani d . 1 . .
H H22 0.5231 0.2318 0.4245 0.020 Uiso calc PR 0.50 . .
N N23 0.61723(10) 0.13538(10) 0.31727(9) 0.0168(3) Uani d . 1 . .
H H23 0.5922 0.1484 0.3708 0.020 Uiso calc PR 0.50 . .
N N24 0.65080(10) 0.08352(10) 0.48694(9) 0.0163(3) Uani d . 1 . .
H H24 0.6246 0.1311 0.4709 0.020 Uiso calc PR 0.50 . .
C C25 0.33294(12) 0.39654(12) 0.59124(10) 0.0171(3) Uani d . 1 . .
C C26 0.25298(13) 0.35684(13) 0.64513(11) 0.0191(3) Uani d . 1 . .
H H26 0.2450 0.2886 0.6534 0.023 Uiso calc R 1 . .
C C27 0.18497(13) 0.41550(13) 0.68678(11) 0.0205(3) Uani d . 1 . .
H H27 0.1308 0.3869 0.7227 0.025 Uiso calc R 1 . .
C C28 0.19615(13) 0.51572(13) 0.67598(11) 0.0192(3) Uani d . 1 . .
C C29 0.27533(13) 0.55676(13) 0.62234(11) 0.0195(3) Uani d . 1 . .
H H29 0.2831 0.6250 0.6142 0.023 Uiso calc R 1 . .
C C30 0.34274(12) 0.49744(12) 0.58094(11) 0.0182(3) Uani d . 1 . .
H H30 0.3966 0.5261 0.5449 0.022 Uiso calc R 1 . .
O O31 0.13042(10) 0.57136(10) 0.72111(9) 0.0275(3) Uani d . 1 . .
H H31 0.1306 0.6221 0.6985 0.041 Uiso calc R 1 . .
C C32 0.52238(13) 0.28101(13) 0.16308(11) 0.0183(3) Uani d . 1 . .
C C33 0.57589(14) 0.38248(13) 0.16094(12) 0.0237(4) Uani d . 1 . .
H H33 0.6120 0.4285 0.2143 0.028 Uiso calc R 1 . .
C C34 0.57758(14) 0.41772(14) 0.08266(12) 0.0261(4) Uani d . 1 . .
H H34 0.6157 0.4868 0.0824 0.031 Uiso calc R 1 . .
C C35 0.52334(15) 0.35162(14) 0.00458(11) 0.0249(4) Uani d . 1 . .
C C36 0.46762(15) 0.25109(14) 0.00631(12) 0.0270(4) Uani d . 1 . .
H H36 0.4295 0.2059 -0.0466 0.032 Uiso calc R 1 . .
C C37 0.46720(14) 0.21633(14) 0.08461(11) 0.0242(4) Uani d . 1 . .
H H37 0.4287 0.1474 0.0848 0.029 Uiso calc R 1 . .
O O38 0.52169(13) 0.38207(11) -0.07420(9) 0.0345(3) Uani d . 1 . .
H H38 0.5686 0.4382 -0.0704 0.052 Uiso calc R 1 . .
C C39 0.78044(12) -0.06297(12) 0.29604(10) 0.0171(3) Uani d . 1 . .
C C40 0.73460(13) -0.14665(13) 0.22490(11) 0.0200(3) Uani d . 1 . .
H H40 0.6610 -0.1586 0.2062 0.024 Uiso calc R 1 . .
C C41 0.79400(13) -0.21273(13) 0.18089(11) 0.0212(3) Uani d . 1 . .
H H41 0.7608 -0.2699 0.1334 0.025 Uiso calc R 1 . .
C C42 0.90236(14) -0.19482(13) 0.20673(11) 0.0211(3) Uani d . 1 . .
C C43 0.94989(13) -0.11096(13) 0.27621(12) 0.0231(4) Uani d . 1 . .
H H43 1.0242 -0.0978 0.2935 0.028 Uiso calc R 1 . .
C C44 0.88926(13) -0.04628(13) 0.32064(11) 0.0213(3) Uani d . 1 . .
H H44 0.9225 0.0103 0.3686 0.026 Uiso calc R 1 . .
O O45 0.96531(10) -0.25729(10) 0.16743(9) 0.0290(3) Uani d . 1 . .
H H45 0.9280 -0.3065 0.1279 0.044 Uiso calc R 1 . .
C C46 0.64909(12) 0.10367(12) 0.73713(10) 0.0169(3) Uani d . 1 . .
C C47 0.75628(13) 0.11671(13) 0.76476(11) 0.0192(3) Uani d . 1 . .
H H47 0.8114 0.1389 0.7270 0.023 Uiso calc R 1 . .
C C48 0.78475(13) 0.09814(13) 0.84601(11) 0.0217(3) Uani d . 1 . .
H H48 0.8584 0.1076 0.8633 0.026 Uiso calc R 1 . .
C C49 0.70460(14) 0.06552(13) 0.90199(11) 0.0201(3) Uani d . 1 . .
C C50 0.59727(14) 0.05538(13) 0.87670(11) 0.0212(3) Uani d . 1 . .
H H50 0.5424 0.0356 0.9155 0.025 Uiso calc R 1 . .
C C51 0.57033(13) 0.07397(12) 0.79559(11) 0.0192(3) Uani d . 1 . .
H H51 0.4968 0.0664 0.7792 0.023 Uiso calc R 1 . .
O O52 0.72536(10) 0.04259(10) 0.98108(8) 0.0280(3) Uani d . 1 . .
H H52 0.7922 0.0589 0.9930 0.042 Uiso calc R 1 . .
O O53 0.09389(10) 0.72612(10) 0.65338(9) 0.0316(3) Uani d . 1 . .
C C54 0.11087(15) 0.75753(13) 0.58384(12) 0.0263(4) Uani d . 1 . .
H H54 0.1819 0.7676 0.5638 0.032 Uiso calc R 1 . .
N N55 0.03633(12) 0.77824(12) 0.53496(11) 0.0289(3) Uani d . 1 . .
C C56 0.06214(18) 0.81358(18) 0.45339(14) 0.0406(5) Uani d . 1 . .
H H56A 0.1379 0.8170 0.4423 0.061 Uiso calc R 1 . .
H H56B 0.0497 0.8827 0.4598 0.061 Uiso calc R 1 . .
H H56C 0.0162 0.7650 0.4029 0.061 Uiso calc R 1 . .
C C57 -0.07409(17) 0.76465(19) 0.56046(16) 0.0414(5) Uani d . 1 . .
H H57A -0.0798 0.7465 0.6190 0.062 Uiso calc R 1 . .
H H57B -0.1215 0.7089 0.5155 0.062 Uiso calc R 1 . .
H H57C -0.0956 0.8294 0.5642 0.062 Uiso calc R 1 . .
O O58 0.86664(12) -0.42799(11) 0.04797(10) 0.0414(4) Uani d . 1 . .
C C59 0.88094(19) -0.50648(16) 0.06877(15) 0.0395(5) Uani d . 1 . .
H H59 0.9058 -0.4991 0.1290 0.047 Uiso calc R 1 . .
N N60 0.86483(16) -0.59908(13) 0.01506(13) 0.0421(4) Uani d . 1 . .
C C61 0.8830(3) -0.6867(2) 0.0472(2) 0.0787(11) Uani d . 1 . .
H H61A 0.9132 -0.6626 0.1093 0.118 Uiso calc R 1 . .
H H61B 0.9335 -0.7173 0.0094 0.118 Uiso calc R 1 . .
H H61C 0.8144 -0.7390 0.0443 0.118 Uiso calc R 1 . .
C C62 0.8298(2) -0.6178(2) -0.07958(17) 0.0527(6) Uani d . 1 . .
H H62A 0.7528 -0.6532 -0.0884 0.079 Uiso calc R 1 . .
H H62B 0.8709 -0.6614 -0.1164 0.079 Uiso calc R 1 . .
H H62C 0.8421 -0.5514 -0.0973 0.079 Uiso calc R 1 . .
O O63 0.93357(12) 0.08821(13) 1.02441(11) 0.0448(4) Uani d . 1 . .
C C64 0.98721(16) 0.09577(16) 1.09406(14) 0.0344(4) Uani d . 1 . .
H H64 0.9507 0.0681 1.1405 0.041 Uiso calc R 1 . .
N N65 1.09128(13) 0.13954(13) 1.10831(11) 0.0317(4) Uani d . 1 . .
C C66 1.14945(18) 0.14594(18) 1.19120(15) 0.0419(5) Uani d . 1 . .
H H66A 1.1003 0.1114 1.2303 0.063 Uiso calc R 1 . .
H H66B 1.1793 0.2190 1.2213 0.063 Uiso calc R 1 . .
H H66C 1.2082 0.1117 1.1782 0.063 Uiso calc R 1 . .
C C67 1.1531(2) 0.1799(2) 1.03880(18) 0.0504(6) Uani d . 1 . .
H H67A 1.1051 0.1692 0.9857 0.076 Uiso calc R 1 . .
H H67B 1.2095 0.1434 1.0228 0.076 Uiso calc R 1 . .
H H67C 1.1862 0.2542 1.0611 0.076 Uiso calc R 1 . .
O O68 0.81306(16) 0.58539(16) -0.20961(13) 0.0637(5) Uani d . 1 . .
C C69 0.86683(17) 0.57297(18) -0.27516(15) 0.0384(5) Uani d . 1 . .
H H69 0.9292 0.6268 -0.2773 0.046 Uiso calc R 1 . .
N N70 0.84512(14) 0.49075(14) -0.34320(14) 0.0433(5) Uani d . 1 . .
C C71 0.91475(19) 0.48164(19) -0.41760(16) 0.0456(5) Uani d . 1 . .
H H71A 0.9706 0.5468 -0.4113 0.068 Uiso calc R 1 . .
H H71B 0.8719 0.4671 -0.4742 0.068 Uiso calc R 1 . .
H H71C 0.9487 0.4249 -0.4175 0.068 Uiso calc R 1 . .
C C72 0.7531(3) 0.4046(3) -0.3454(3) 0.1008(14) Uani d . 1 . .
H H72A 0.7044 0.4252 -0.2998 0.151 Uiso calc R 1 . .
H H72B 0.7772 0.3460 -0.3331 0.151 Uiso calc R 1 . .
H H72C 0.7150 0.3839 -0.4048 0.151 Uiso calc R 1 . .
O O73 0.68215(13) 0.55635(13) -0.06864(12) 0.0502(4) Uani d . 1 . .
H H73A 0.7387 0.5612 -0.0328 0.075 Uiso d R 1 . .
H H73B 0.7239 0.5657 -0.1140 0.075 Uiso d R 1 . .

loop_
_atom_site_aniso_label
_atom_site_aniso_U_11
_atom_site_aniso_U_22
_atom_site_aniso_U_33
_atom_site_aniso_U_12
_atom_site_aniso_U_13
_atom_site_aniso_U_23
C1 0.0147(7) 0.0198(8) 0.0157(8) 0.0040(6) 0.0023(6) 0.0054(6)
C2 0.0196(8) 0.0217(8) 0.0150(8) 0.0073(6) 0.0025(6) 0.0037(6)
C3 0.0198(8) 0.0229(8) 0.0170(8) 0.0087(6) 0.0049(6) 0.0033(6)
C4 0.0147(7) 0.0185(8) 0.0189(8) 0.0057(6) 0.0037(6) 0.0034(6)
C5 0.0145(7) 0.0178(8) 0.0184(8) 0.0041(6) 0.0032(6) 0.0049(6)
C6 0.0147(7) 0.0176(8) 0.0192(8) 0.0051(6) 0.0031(6) 0.0044(6)
C7 0.0168(7) 0.0228(8) 0.0209(8) 0.0089(6) 0.0021(6) 0.0044(6)
C8 0.0200(8) 0.0236(8) 0.0190(8) 0.0093(6) -0.0003(6) 0.0055(6)
C9 0.0158(7) 0.0189(8) 0.0170(8) 0.0058(6) 0.0008(6) 0.0054(6)
C10 0.0186(7) 0.0178(8) 0.0160(8) 0.0056(6) 0.0017(6) 0.0053(6)
C11 0.0188(7) 0.0190(8) 0.0157(8) 0.0047(6) 0.0012(6) 0.0043(6)
C12 0.0211(8) 0.0240(8) 0.0154(8) 0.0081(6) 0.0041(6) 0.0063(6)
C13 0.0183(8) 0.0249(8) 0.0168(8) 0.0086(6) 0.0057(6) 0.0055(6)
C14 0.0147(7) 0.0198(8) 0.0171(8) 0.0060(6) 0.0016(6) 0.0034(6)
C15 0.0148(7) 0.0188(8) 0.0166(8) 0.0062(6) 0.0012(6) 0.0028(6)
C16 0.0148(7) 0.0180(8) 0.0169(8) 0.0052(6) 0.0015(6) 0.0039(6)
C17 0.0198(8) 0.0180(8) 0.0185(8) 0.0079(6) 0.0012(6) 0.0031(6)
C18 0.0211(8) 0.0201(8) 0.0178(8) 0.0078(6) 0.0027(6) 0.0064(6)
C19 0.0151(7) 0.0179(8) 0.0170(8) 0.0053(6) 0.0018(6) 0.0044(6)
C20 0.0137(7) 0.0190(8) 0.0168(8) 0.0032(6) 0.0016(6) 0.0056(6)
N21 0.0177(6) 0.0188(7) 0.0146(6) 0.0088(5) 0.0029(5) 0.0042(5)
N22 0.0162(6) 0.0179(7) 0.0174(7) 0.0068(5) 0.0026(5) 0.0054(5)
N23 0.0181(6) 0.0206(7) 0.0145(6) 0.0092(5) 0.0024(5) 0.0051(5)
N24 0.0172(6) 0.0184(7) 0.0150(6) 0.0072(5) 0.0024(5) 0.0044(5)
C25 0.0165(7) 0.0193(8) 0.0160(8) 0.0065(6) 0.0013(6) 0.0031(6)
C26 0.0198(8) 0.0193(8) 0.0198(8) 0.0067(6) 0.0026(6) 0.0056(6)
C27 0.0187(8) 0.0247(8) 0.0197(8) 0.0074(6) 0.0053(6) 0.0064(7)
C28 0.0183(8) 0.0246(8) 0.0163(8) 0.0105(6) 0.0009(6) 0.0022(6)
C29 0.0209(8) 0.0197(8) 0.0189(8) 0.0068(6) -0.0014(6) 0.0045(6)
C30 0.0165(7) 0.0216(8) 0.0164(8) 0.0051(6) 0.0020(6) 0.0035(6)
O31 0.0327(7) 0.0301(7) 0.0277(7) 0.0199(5) 0.0121(5) 0.0096(5)
C32 0.0198(8) 0.0229(8) 0.0160(8) 0.0109(6) 0.0035(6) 0.0062(6)
C33 0.0266(9) 0.0233(9) 0.0215(9) 0.0058(7) -0.0020(7) 0.0064(7)
C34 0.0298(9) 0.0250(9) 0.0268(9) 0.0084(7) 0.0024(7) 0.0111(7)
C35 0.0347(9) 0.0304(9) 0.0190(8) 0.0208(8) 0.0081(7) 0.0107(7)
C36 0.0395(10) 0.0247(9) 0.0174(8) 0.0120(7) -0.0037(7) 0.0019(7)
C37 0.0306(9) 0.0220(9) 0.0208(9) 0.0078(7) -0.0007(7) 0.0055(7)
O38 0.0574(9) 0.0344(8) 0.0194(7) 0.0204(7) 0.0064(6) 0.0121(6)
C39 0.0189(7) 0.0199(8) 0.0154(8) 0.0088(6) 0.0038(6) 0.0055(6)
C40 0.0193(8) 0.0233(8) 0.0187(8) 0.0074(6) 0.0029(6) 0.0052(6)
C41 0.0262(8) 0.0198(8) 0.0179(8) 0.0072(6) 0.0065(6) 0.0031(6)
C42 0.0262(8) 0.0205(8) 0.0218(8) 0.0127(6) 0.0108(7) 0.0079(6)
C43 0.0189(8) 0.0262(9) 0.0266(9) 0.0102(6) 0.0035(7) 0.0058(7)
C44 0.0194(8) 0.0232(8) 0.0211(8) 0.0082(6) 0.0000(6) 0.0018(7)
O45 0.0296(7) 0.0251(7) 0.0354(8) 0.0156(5) 0.0121(6) 0.0035(5)
C46 0.0195(8) 0.0178(8) 0.0145(8) 0.0071(6) 0.0020(6) 0.0031(6)
C47 0.0171(7) 0.0224(8) 0.0190(8) 0.0067(6) 0.0040(6) 0.0047(6)
C48 0.0197(8) 0.0255(9) 0.0206(8) 0.0090(6) -0.0014(6) 0.0032(7)
C49 0.0278(8) 0.0186(8) 0.0152(8) 0.0097(6) 0.0005(6) 0.0024(6)
C50 0.0245(8) 0.0224(8) 0.0182(8) 0.0078(6) 0.0064(6) 0.0057(6)
C51 0.0173(7) 0.0218(8) 0.0189(8) 0.0060(6) 0.0022(6) 0.0045(6)
O52 0.0325(7) 0.0374(7) 0.0181(6) 0.0127(6) -0.0001(5) 0.0103(5)
O53 0.0323(7) 0.0300(7) 0.0355(8) 0.0084(5) 0.0009(6) 0.0133(6)
C54 0.0272(9) 0.0205(8) 0.0292(10) 0.0037(7) -0.0007(7) 0.0042(7)
N55 0.0275(8) 0.0302(8) 0.0280(8) 0.0036(6) -0.0011(6) 0.0089(7)
C56 0.0461(12) 0.0410(12) 0.0297(11) -0.0022(9) -0.0056(9) 0.0130(9)
C57 0.0302(10) 0.0564(14) 0.0412(12) 0.0130(9) -0.0002(9) 0.0166(11)
O58 0.0490(9) 0.0322(8) 0.0435(9) 0.0196(7) 0.0070(7) -0.0010(6)
C59 0.0531(13) 0.0295(11) 0.0320(11) 0.0091(9) 0.0147(9) 0.0003(8)
N60 0.0532(11) 0.0266(9) 0.0416(10) 0.0089(8) 0.0159(9) -0.0007(7)
C61 0.153(3) 0.0309(13) 0.0527(17) 0.0229(16) 0.0308(19) 0.0118(12)
C62 0.0555(15) 0.0491(14) 0.0488(14) 0.0271(11) -0.0089(11) -0.0138(11)
O63 0.0374(8) 0.0505(9) 0.0470(9) 0.0152(7) -0.0132(7) 0.0082(7)
C64 0.0307(10) 0.0386(11) 0.0348(11) 0.0102(8) 0.0001(8) 0.0086(9)
N65 0.0293(8) 0.0334(9) 0.0320(9) 0.0062(7) -0.0022(7) 0.0090(7)
C66 0.0420(12) 0.0385(12) 0.0422(13) 0.0110(9) -0.0145(10) 0.0024(9)
C67 0.0450(13) 0.0508(14) 0.0546(15) 0.0024(11) 0.0117(11) 0.0211(12)
O68 0.0700(12) 0.0766(13) 0.0644(12) 0.0361(10) 0.0432(10) 0.0369(10)
C69 0.0366(11) 0.0422(12) 0.0448(12) 0.0156(9) 0.0121(9) 0.0207(10)
N70 0.0299(9) 0.0355(10) 0.0603(13) 0.0010(7) 0.0076(8) 0.0109(9)
C71 0.0418(12) 0.0456(13) 0.0421(13) 0.0061(10) -0.0036(10) 0.0005(10)
C72 0.060(2) 0.0536(19) 0.169(4) -0.0155(15) 0.034(2) 0.017(2)
O73 0.0487(9) 0.0542(10) 0.0644(11) 0.0254(8) 0.0270(8) 0.0338(9)

loop_
_atom_type_symbol
_atom_type_description
_atom_type_scat_dispersion_real
_atom_type_scat_dispersion_imag
_atom_type_scat_source
C C 0.0033 0.0016 'International Tables Vol C Tables 4.2.6.8 and 6.1.1.4'
H H 0.0000 0.0000 'International Tables Vol C Tables 4.2.6.8 and 6.1.1.4'
N N 0.0061 0.0033 'International Tables Vol C Tables 4.2.6.8 and 6.1.1.4'
O O 0.0106 0.0060 'International Tables Vol C Tables 4.2.6.8 and 6.1.1.4'

loop_
_geom_angle_atom_site_label_1
_geom_angle_atom_site_label_2
_geom_angle_atom_site_label_3
_geom_angle_site_symmetry_1
_geom_angle_site_symmetry_3
_geom_angle
_geom_angle_publ_flag
N21 C1 C20 . . 126.78(14) ?
N21 C1 C2 . . 106.60(13) ?
C20 C1 C2 . . 126.62(14) ?
C3 C2 C1 . . 108.33(14) ?
C3 C2 H2 . . 125.8 ?
C1 C2 H2 . . 125.8 ?
C2 C3 C4 . . 108.17(14) ?
C2 C3 H3 . . 125.9 ?
C4 C3 H3 . . 125.9 ?
N21 C4 C5 . . 126.06(14) ?
N21 C4 C3 . . 106.81(13) ?
C5 C4 C3 . . 127.11(14) ?
C6 C5 C4 . . 124.51(14) ?
C6 C5 C25 . . 119.05(14) ?
C4 C5 C25 . . 116.43(14) ?
N22 C6 C5 . . 125.28(14) ?
N22 C6 C7 . . 110.47(14) ?
C5 C6 C7 . . 124.14(14) ?
C8 C7 C6 . . 106.58(14) ?
C8 C7 H7 . . 126.7 ?
C6 C7 H7 . . 126.7 ?
C7 C8 C9 . . 106.33(14) ?
C7 C8 H8 . . 126.8 ?
C9 C8 H8 . . 126.8 ?
N22 C9 C10 . . 126.09(14) ?
N22 C9 C8 . . 111.25(13) ?
C10 C9 C8 . . 122.66(14) ?
C11 C10 C9 . . 124.67(14) ?
C11 C10 C32 . . 116.30(13) ?
C9 C10 C32 . . 118.99(13) ?
N23 C11 C10 . . 126.85(14) ?
N23 C11 C12 . . 106.81(13) ?
C10 C11 C12 . . 126.30(15) ?
C13 C12 C11 . . 108.14(14) ?
C13 C12 H12 . . 125.9 ?
C11 C12 H12 . . 125.9 ?
C12 C13 C14 . . 108.43(14) ?
C12 C13 H13 . . 125.8 ?
C14 C13 H13 . . 125.8 ?
N23 C14 C15 . . 126.15(14) ?
N23 C14 C13 . . 106.57(13) ?
C15 C14 C13 . . 127.27(14) ?
C14 C15 C16 . . 124.79(14) ?
C14 C15 C39 . . 115.97(14) ?
C16 C15 C39 . . 119.21(14) ?
N24 C16 C15 . . 125.51(14) ?
N24 C16 C17 . . 110.61(13) ?
C15 C16 C17 . . 123.85(14) ?
C18 C17 C16 . . 106.61(14) ?
C18 C17 H17 . . 126.7 ?
C16 C17 H17 . . 126.7 ?
C17 C18 C19 . . 106.36(14) ?
C17 C18 H18 . . 126.8 ?
C19 C18 H18 . . 126.8 ?
N24 C19 C20 . . 125.33(14) ?
N24 C19 C18 . . 110.81(13) ?
C20 C19 C18 . . 123.85(14) ?
C1 C20 C19 . . 124.78(14) ?
C1 C20 C46 . . 117.21(13) ?
C19 C20 C46 . . 118.01(13) ?
C1 N21 C4 . . 110.02(13) ?
C1 N21 H21 . . 125.0 ?
C4 N21 H21 . . 125.0 ?
C9 N22 C6 . . 105.29(13) ?
C9 N22 H22 . . 127.4 ?
C6 N22 H22 . . 127.4 ?
C11 N23 C14 . . 110.02(13) ?
C11 N23 H23 . . 125.0 ?
C14 N23 H23 . . 125.0 ?
C16 N24 C19 . . 105.57(13) ?
C16 N24 H24 . . 127.2 ?
C19 N24 H24 . . 127.2 ?
C30 C25 C26 . . 117.82(14) ?
C30 C25 C5 . . 121.95(14) ?
C26 C25 C5 . . 120.23(14) ?
C27 C26 C25 . . 121.22(15) ?
C27 C26 H26 . . 119.4 ?
C25 C26 H26 . . 119.4 ?
C28 C27 C26 . . 120.12(15) ?
C28 C27 H27 . . 119.9 ?
C26 C27 H27 . . 119.9 ?
O31 C28 C27 . . 117.79(14) ?
O31 C28 C29 . . 122.62(15) ?
C27 C28 C29 . . 119.56(14) ?
C30 C29 C28 . . 119.84(15) ?
C30 C29 H29 . . 120.1 ?
C28 C29 H29 . . 120.1 ?
C29 C30 C25 . . 121.43(15) ?
C29 C30 H30 . . 119.3 ?
C25 C30 H30 . . 119.3 ?
C28 O31 H31 . . 109.5 ?
C37 C32 C33 . . 118.01(15) ?
C37 C32 C10 . . 122.21(15) ?
C33 C32 C10 . . 119.74(15) ?
C34 C33 C32 . . 121.46(16) ?
C34 C33 H33 . . 119.3 ?
C32 C33 H33 . . 119.3 ?
C33 C34 C35 . . 119.75(17) ?
C33 C34 H34 . . 120.1 ?
C35 C34 H34 . . 120.1 ?
O38 C35 C36 . . 118.26(17) ?
O38 C35 C34 . . 122.37(17) ?
C36 C35 C34 . . 119.37(16) ?
C37 C36 C35 . . 120.46(16) ?
C37 C36 H36 . . 119.8 ?
C35 C36 H36 . . 119.8 ?
C36 C37 C32 . . 120.93(16) ?
C36 C37 H37 . . 119.5 ?
C32 C37 H37 . . 119.5 ?
C35 O38 H38 . . 109.5 ?
C44 C39 C40 . . 117.74(14) ?
C44 C39 C15 . . 120.90(14) ?
C40 C39 C15 . . 121.33(14) ?
C41 C40 C39 . . 121.60(15) ?
C41 C40 H40 . . 119.2 ?
C39 C40 H40 . . 119.2 ?
C40 C41 C42 . . 119.69(15) ?
C40 C41 H41 . . 120.2 ?
C42 C41 H41 . . 120.2 ?
O45 C42 C43 . . 117.49(15) ?
O45 C42 C41 . . 122.93(15) ?
C43 C42 C41 . . 119.57(14) ?
C42 C43 C44 . . 120.23(15) ?
C42 C43 H43 . . 119.9 ?
C44 C43 H43 . . 119.9 ?
C43 C44 C39 . . 121.16(16) ?
C43 C44 H44 . . 119.4 ?
C39 C44 H44 . . 119.4 ?
C42 O45 H45 . . 109.5 ?
C47 C46 C51 . . 117.55(14) ?
C47 C46 C20 . . 121.13(14) ?
C51 C46 C20 . . 121.31(14) ?
C48 C47 C46 . . 121.83(14) ?
C48 C47 H47 . . 119.1 ?
C46 C47 H47 . . 119.1 ?
C47 C48 C49 . . 119.59(15) ?
C47 C48 H48 . . 120.2 ?
C49 C48 H48 . . 120.2 ?
O52 C49 C48 . . 123.26(15) ?
O52 C49 C50 . . 117.46(14) ?
C48 C49 C50 . . 119.27(15) ?
C51 C50 C49 . . 120.36(15) ?
C51 C50 H50 . . 119.8 ?
C49 C50 H50 . . 119.8 ?
C50 C51 C46 . . 121.32(15) ?
C50 C51 H51 . . 119.3 ?
C46 C51 H51 . . 119.3 ?
C49 O52 H52 . . 109.5 ?
O53 C54 N55 . . 124.46(17) ?
O53 C54 H54 . . 117.8 ?
N55 C54 H54 . . 117.8 ?
C54 N55 C56 . . 121.25(17) ?
C54 N55 C57 . . 121.42(16) ?
C56 N55 C57 . . 117.32(17) ?
N55 C56 H56A . . 109.5 ?
N55 C56 H56B . . 109.5 ?
H56A C56 H56B . . 109.5 ?
N55 C56 H56C . . 109.5 ?
H56A C56 H56C . . 109.5 ?
H56B C56 H56C . . 109.5 ?
N55 C57 H57A . . 109.5 ?
N55 C57 H57B . . 109.5 ?
H57A C57 H57B . . 109.5 ?
N55 C57 H57C . . 109.5 ?
H57A C57 H57C . . 109.5 ?
H57B C57 H57C . . 109.5 ?
O58 C59 N60 . . 125.9(2) ?
O58 C59 H59 . . 117.1 ?
N60 C59 H59 . . 117.1 ?
C59 N60 C61 . . 121.3(2) ?
C59 N60 C62 . . 121.3(2) ?
C61 N60 C62 . . 117.5(2) ?
N60 C61 H61A . . 109.5 ?
N60 C61 H61B . . 109.5 ?
H61A C61 H61B . . 109.5 ?
N60 C61 H61C . . 109.5 ?
H61A C61 H61C . . 109.5 ?
H61B C61 H61C . . 109.5 ?
N60 C62 H62A . . 109.5 ?
N60 C62 H62B . . 109.5 ?
H62A C62 H62B . . 109.5 ?
N60 C62 H62C . . 109.5 ?
H62A C62 H62C . . 109.5 ?
H62B C62 H62C . . 109.5 ?
O63 C64 N65 . . 124.6(2) ?
O63 C64 H64 . . 117.7 ?
N65 C64 H64 . . 117.7 ?
C64 N65 C66 . . 121.95(18) ?
C64 N65 C67 . . 120.64(19) ?
C66 N65 C67 . . 117.37(18) ?
N65 C66 H66A . . 109.5 ?
N65 C66 H66B . . 109.5 ?
H66A C66 H66B . . 109.5 ?
N65 C66 H66C . . 109.5 ?
H66A C66 H66C . . 109.5 ?
H66B C66 H66C . . 109.5 ?
N65 C67 H67A . . 109.5 ?
N65 C67 H67B . . 109.5 ?
H67A C67 H67B . . 109.5 ?
N65 C67 H67C . . 109.5 ?
H67A C67 H67C . . 109.5 ?
H67B C67 H67C . . 109.5 ?
O68 C69 N70 . . 125.4(2) ?
O68 C69 H69 . . 117.3 ?
N70 C69 H69 . . 117.3 ?
C69 N70 C72 . . 121.3(2) ?
C69 N70 C71 . . 121.64(18) ?
C72 N70 C71 . . 117.0(2) ?
N70 C71 H71A . . 109.5 ?
N70 C71 H71B . . 109.5 ?
H71A C71 H71B . . 109.5 ?
N70 C71 H71C . . 109.5 ?
H71A C71 H71C . . 109.5 ?
H71B C71 H71C . . 109.5 ?
N70 C72 H72A . . 109.5 ?
N70 C72 H72B . . 109.5 ?
H72A C72 H72B . . 109.5 ?
N70 C72 H72C . . 109.5 ?
H72A C72 H72C . . 109.5 ?
H72B C72 H72C . . 109.5 ?
H73A O73 H73B . . 91.5 ?

loop_
_geom_bond_atom_site_label_1
_geom_bond_atom_site_label_2
_geom_bond_site_symmetry_2
_geom_bond_distance
_geom_bond_publ_flag
C1 N21 . 1.376(2) ?
C1 C20 . 1.403(2) ?
C1 C2 . 1.429(2) ?
C2 C3 . 1.363(2) ?
C2 H2 . 0.9500 ?
C3 C4 . 1.425(2) ?
C3 H3 . 0.9500 ?
C4 N21 . 1.3785(19) ?
C4 C5 . 1.410(2) ?
C5 C6 . 1.410(2) ?
C5 C25 . 1.492(2) ?
C6 N22 . 1.3735(19) ?
C6 C7 . 1.457(2) ?
C7 C8 . 1.350(2) ?
C7 H7 . 0.9500 ?
C8 C9 . 1.453(2) ?
C8 H8 . 0.9500 ?
C9 N22 . 1.362(2) ?
C9 C10 . 1.408(2) ?
C10 C11 . 1.400(2) ?
C10 C32 . 1.493(2) ?
C11 N23 . 1.377(2) ?
C11 C12 . 1.429(2) ?
C12 C13 . 1.362(2) ?
C12 H12 . 0.9500 ?
C13 C14 . 1.429(2) ?
C13 H13 . 0.9500 ?
C14 N23 . 1.3800(19) ?
C14 C15 . 1.401(2) ?
C15 C16 . 1.410(2) ?
C15 C39 . 1.496(2) ?
C16 N24 . 1.3666(19) ?
C16 C17 . 1.457(2) ?
C17 C18 . 1.352(2) ?
C17 H17 . 0.9500 ?
C18 C19 . 1.455(2) ?
C18 H18 . 0.9500 ?
C19 N24 . 1.369(2) ?
C19 C20 . 1.414(2) ?
C20 C46 . 1.492(2) ?
N21 H21 . 0.8800 ?
N22 H22 . 0.8800 ?
N23 H23 . 0.8800 ?
N24 H24 . 0.8800 ?
C25 C30 . 1.398(2) ?
C25 C26 . 1.400(2) ?
C26 C27 . 1.391(2) ?
C26 H26 . 0.9500 ?
C27 C28 . 1.388(2) ?
C27 H27 . 0.9500 ?
C28 O31 . 1.3629(19) ?
C28 C29 . 1.397(2) ?
C29 C30 . 1.390(2) ?
C29 H29 . 0.9500 ?
C30 H30 . 0.9500 ?
O31 H31 . 0.8400 ?
C32 C37 . 1.392(2) ?
C32 C33 . 1.394(2) ?
C33 C34 . 1.386(2) ?
C33 H33 . 0.9500 ?
C34 C35 . 1.390(3) ?
C34 H34 . 0.9500 ?
C35 O38 . 1.363(2) ?
C35 C36 . 1.389(3) ?
C36 C37 . 1.384(2) ?
C36 H36 . 0.9500 ?
C37 H37 . 0.9500 ?
O38 H38 . 0.8400 ?
C39 C44 . 1.394(2) ?
C39 C40 . 1.396(2) ?
C40 C41 . 1.388(2) ?
C40 H40 . 0.9500 ?
C41 C42 . 1.391(2) ?
C41 H41 . 0.9500 ?
C42 O45 . 1.3645(19) ?
C42 C43 . 1.387(2) ?
C43 C44 . 1.389(2) ?
C43 H43 . 0.9500 ?
C44 H44 . 0.9500 ?
O45 H45 . 0.8400 ?
C46 C47 . 1.394(2) ?
C46 C51 . 1.398(2) ?
C47 C48 . 1.389(2) ?
C47 H47 . 0.9500 ?
C48 C49 . 1.394(2) ?
C48 H48 . 0.9500 ?
C49 O52 . 1.358(2) ?
C49 C50 . 1.394(2) ?
C50 C51 . 1.382(2) ?
C50 H50 . 0.9500 ?
C51 H51 . 0.9500 ?
O52 H52 . 0.8400 ?
O53 C54 . 1.235(2) ?
C54 N55 . 1.334(2) ?
C54 H54 . 0.9500 ?
N55 C56 . 1.448(3) ?
N55 C57 . 1.450(3) ?
C56 H56A . 0.9800 ?
C56 H56B . 0.9800 ?
C56 H56C . 0.9800 ?
C57 H57A . 0.9800 ?
C57 H57B . 0.9800 ?
C57 H57C . 0.9800 ?
O58 C59 . 1.239(3) ?
C59 N60 . 1.314(3) ?
C59 H59 . 0.9500 ?
N60 C61 . 1.459(3) ?
N60 C62 . 1.464(3) ?
C61 H61A . 0.9800 ?
C61 H61B . 0.9800 ?
C61 H61C . 0.9800 ?
C62 H62A . 0.9800 ?
C62 H62B . 0.9800 ?
C62 H62C . 0.9800 ?
O63 C64 . 1.238(2) ?
C64 N65 . 1.316(3) ?
C64 H64 . 0.9500 ?
N65 C66 . 1.445(3) ?
N65 C67 . 1.455(3) ?
C66 H66A . 0.9800 ?
C66 H66B . 0.9800 ?
C66 H66C . 0.9800 ?
C67 H67A . 0.9800 ?
C67 H67B . 0.9800 ?
C67 H67C . 0.9800 ?
O68 C69 . 1.225(3) ?
C69 N70 . 1.323(3) ?
C69 H69 . 0.9500 ?
N70 C72 . 1.441(3) ?
N70 C71 . 1.454(3) ?
C71 H71A . 0.9800 ?
C71 H71B . 0.9800 ?
C71 H71C . 0.9800 ?
C72 H72A . 0.9800 ?
C72 H72B . 0.9800 ?
C72 H72C . 0.9800 ?
O73 H73A . 0.8887 ?
O73 H73B . 0.8919 ?

loop_
_geom_hbond_atom_site_label_D
_geom_hbond_atom_site_label_H
_geom_hbond_atom_site_label_A
_geom_hbond_site_symmetry_A
_geom_hbond_distance_DH
_geom_hbond_distance_HA
_geom_hbond_distance_DA
_geom_hbond_angle_DHA
O31 H31 O53 . 0.84 1.87 2.6891(18) 166
O38 H38 O73 . 0.84 1.88 2.720(2) 175
O45 H45 O58 . 0.84 1.82 2.649(2) 168
O52 H52 O63 . 0.84 1.80 2.6356(19) 176
O73 H73B O68 . 0.89 1.89 2.779(2) 180
O73 H73A O58 1_565 0.89 2.01 2.896(2) 180
